data_1519433
loop_
_publ_author_name
'Riddell, Imogen A.'
'Ronson, Tanya K.'
'Nitschke, Jonathan R.'

_publ_section_title
;
 Mutual stabilisation between MII4L6tetrahedra and MIIX42&#x2212;metallate
 guests
;
_journal_issue 6
_journal_name_full 'Chem. Sci.'
_journal_page_first 3533
_journal_paper_doi 10.1039/C5SC01083G
_journal_volume 6
_journal_year 2015
_chemical_formula_moiety 'C156 H132 Co4 N24, Br4 Co, 6(B F4)'
_chemical_formula_sum 'C156 H132 B6 Br4 Co5 F24 N24'
_chemical_formula_weight 3478.01
_chemical_name_systematic
; 
 ? 
;
_space_group_IT_number 210
_symmetry_cell_setting cubic
_symmetry_space_group_name_Hall 'F 4d 2 3'
_symmetry_space_group_name_H-M 'F 41 3 2'
_atom_sites_solution_hydrogens geom
_atom_sites_solution_primary direct
_atom_sites_solution_secondary difmap
_audit_creation_method SHELXL-97
_audit_update_record
;
2015-02-03 deposited with the CCDC.
2015-04-14 downloaded from the CCDC.
;
_cell_angle_alpha 90.00
_cell_angle_beta 90.00
_cell_angle_gamma 90.00
_cell_formula_units_Z 8
_cell_length_a 34.5284(4)
_cell_length_b 34.5284(4)
_cell_length_c 34.5284(4)
_cell_measurement_reflns_used 5146
_cell_measurement_temperature 120(2)
_cell_measurement_theta_max 61.0650
_cell_measurement_theta_min 3.6177
_cell_volume 41165.1(8)
_computing_cell_refinement
;
CrysAlisPro, Agilent Technologies,
Version 1.171.35.21 (release 20-01-2012 CrysAlis171 .NET)
(compiled Jan 23 2012,18:06:46)
;
_computing_data_collection
;
CrysAlisPro, Agilent Technologies,
Version 1.171.35.21 (release 20-01-2012 CrysAlis171 .NET)
(compiled Jan 23 2012,18:06:46)
;
_computing_data_reduction
;
CrysAlisPro, Agilent Technologies,
Version 1.171.35.21 (release 20-01-2012 CrysAlis171 .NET)
(compiled Jan 23 2012,18:06:46)
;
_computing_structure_refinement 'SHELXL-97 (Sheldrick, 1997)'
_computing_structure_solution 'SHELXS-97 (Sheldrick, 1990)'
_diffrn_ambient_temperature 120(2)
_diffrn_detector_area_resol_mean 16.1183
_diffrn_measured_fraction_theta_full 0.984
_diffrn_measured_fraction_theta_max 0.984
_diffrn_measurement_device_type 'Xcalibur, Eos, Gemini ultra'
_diffrn_measurement_method '\w scans'
_diffrn_radiation_monochromator mirror
_diffrn_radiation_source 'Enhance Ultra (Cu) X-ray Source'
_diffrn_radiation_type CuK\a
_diffrn_radiation_wavelength 1.54180
_diffrn_reflns_av_R_equivalents 0.0326
_diffrn_reflns_av_sigmaI/netI 0.0190
_diffrn_reflns_limit_h_max 34
_diffrn_reflns_limit_h_min -34
_diffrn_reflns_limit_k_max 33
_diffrn_reflns_limit_k_min -26
_diffrn_reflns_limit_l_max 23
_diffrn_reflns_limit_l_min -34
_diffrn_reflns_number 13531
_diffrn_reflns_theta_full 50.43
_diffrn_reflns_theta_max 50.43
_diffrn_reflns_theta_min 3.62
_exptl_absorpt_coefficient_mu 4.560
_exptl_absorpt_correction_T_max 1.00000
_exptl_absorpt_correction_T_min 0.71520
_exptl_absorpt_correction_type multi-scan
_exptl_absorpt_process_details
;
CrysAlisPro, Agilent Technologies,
Version 1.171.35.21 (release 20-01-2012 CrysAlis171 .NET)
(compiled Jan 23 2012,18:06:46)
Empirical absorption correction using spherical harmonics,
 implemented in SCALE3 ABSPACK scaling algorithm.
;
_exptl_crystal_colour orange
_exptl_crystal_density_diffrn 1.122
_exptl_crystal_density_method 'not measured'
_exptl_crystal_description cube
_exptl_crystal_F_000 14056
_exptl_crystal_recrystallization_method 'Re-crystallisation from solvent: acetonitrile. diethyl ether'
_exptl_crystal_size_max 0.15
_exptl_crystal_size_mid 0.15
_exptl_crystal_size_min 0.15
_refine_diff_density_max 0.522
_refine_diff_density_min -0.324
_refine_diff_density_rms 0.065
_refine_ls_abs_structure_details 'Flack H D (1983), Acta Cryst. A39, 876-881'
_refine_ls_abs_structure_Flack 0.53(2)
_refine_ls_extinction_method none
_refine_ls_goodness_of_fit_ref 1.022
_refine_ls_hydrogen_treatment constr
_refine_ls_matrix_type full
_refine_ls_number_parameters 117
_refine_ls_number_reflns 1804
_refine_ls_number_restraints 42
_refine_ls_restrained_S_all 1.053
_refine_ls_R_factor_all 0.0788
_refine_ls_R_factor_gt 0.0693
_refine_ls_shift/su_max 0.000
_refine_ls_shift/su_mean 0.000
_refine_ls_structure_factor_coef Fsqd
_refine_ls_weighting_details 'calc w=1/[\s^2^(Fo^2^)+(0.1474P)^2^+0.0000P] where P=(Fo^2^+2Fc^2^)/3'
_refine_ls_weighting_scheme calc
_refine_ls_wR_factor_gt 0.1854
_refine_ls_wR_factor_ref 0.1940
_reflns_number_gt 1413
_reflns_number_total 1804
_reflns_threshold_expression >2sigma(I)
_cod_data_source_file c5sc01083g2.cif
_cod_data_source_block shelxl
_cod_depositor_comments 'Adding full bibliography for 1519432--1519435.cif.'
_cod_database_code 1519433

loop_
_symmetry_equiv_pos_as_xyz
'x, y, z'
'-x, -y+1/2, z+1/2'
'-x+1/2, y+1/2, -z'
'x+1/2, -y, -z+1/2'
'z, x, y'
'z+1/2, -x, -y+1/2'
'-z, -x+1/2, y+1/2'
'-z+1/2, x+1/2, -y'
'y, z, x'
'-y+1/2, z+1/2, -x'
'y+1/2, -z, -x+1/2'
'-y, -z+1/2, x+1/2'
'y+3/4, x+1/4, -z+3/4'
'-y+1/4, -x+1/4, -z+1/4'
'y+1/4, -x+3/4, z+3/4'
'-y+3/4, x+3/4, z+1/4'
'x+3/4, z+1/4, -y+3/4'
'-x+3/4, z+3/4, y+1/4'
'-x+1/4, -z+1/4, -y+1/4'
'x+1/4, -z+3/4, y+3/4'
'z+3/4, y+1/4, -x+3/4'
'z+1/4, -y+3/4, x+3/4'
'-z+3/4, y+3/4, x+1/4'
'-z+1/4, -y+1/4, -x+1/4'
'x, y+1/2, z+1/2'
'-x, -y+1, z+1'
'-x+1/2, y+1, -z+1/2'
'x+1/2, -y+1/2, -z+1'
'z, x+1/2, y+1/2'
'z+1/2, -x+1/2, -y+1'
'-z, -x+1, y+1'
'-z+1/2, x+1, -y+1/2'
'y, z+1/2, x+1/2'
'-y+1/2, z+1, -x+1/2'
'y+1/2, -z+1/2, -x+1'
'-y, -z+1, x+1'
'y+3/4, x+3/4, -z+5/4'
'-y+1/4, -x+3/4, -z+3/4'
'y+1/4, -x+5/4, z+5/4'
'-y+3/4, x+5/4, z+3/4'
'x+3/4, z+3/4, -y+5/4'
'-x+3/4, z+5/4, y+3/4'
'-x+1/4, -z+3/4, -y+3/4'
'x+1/4, -z+5/4, y+5/4'
'z+3/4, y+3/4, -x+5/4'
'z+1/4, -y+5/4, x+5/4'
'-z+3/4, y+5/4, x+3/4'
'-z+1/4, -y+3/4, -x+3/4'
'x+1/2, y, z+1/2'
'-x+1/2, -y+1/2, z+1'
'-x+1, y+1/2, -z+1/2'
'x+1, -y, -z+1'
'z+1/2, x, y+1/2'
'z+1, -x, -y+1'
'-z+1/2, -x+1/2, y+1'
'-z+1, x+1/2, -y+1/2'
'y+1/2, z, x+1/2'
'-y+1, z+1/2, -x+1/2'
'y+1, -z, -x+1'
'-y+1/2, -z+1/2, x+1'
'y+5/4, x+1/4, -z+5/4'
'-y+3/4, -x+1/4, -z+3/4'
'y+3/4, -x+3/4, z+5/4'
'-y+5/4, x+3/4, z+3/4'
'x+5/4, z+1/4, -y+5/4'
'-x+5/4, z+3/4, y+3/4'
'-x+3/4, -z+1/4, -y+3/4'
'x+3/4, -z+3/4, y+5/4'
'z+5/4, y+1/4, -x+5/4'
'z+3/4, -y+3/4, x+5/4'
'-z+5/4, y+3/4, x+3/4'
'-z+3/4, -y+1/4, -x+3/4'
'x+1/2, y+1/2, z'
'-x+1/2, -y+1, z+1/2'
'-x+1, y+1, -z'
'x+1, -y+1/2, -z+1/2'
'z+1/2, x+1/2, y'
'z+1, -x+1/2, -y+1/2'
'-z+1/2, -x+1, y+1/2'
'-z+1, x+1, -y'
'y+1/2, z+1/2, x'
'-y+1, z+1, -x'
'y+1, -z+1/2, -x+1/2'
'-y+1/2, -z+1, x+1/2'
'y+5/4, x+3/4, -z+3/4'
'-y+3/4, -x+3/4, -z+1/4'
'y+3/4, -x+5/4, z+3/4'
'-y+5/4, x+5/4, z+1/4'
'x+5/4, z+3/4, -y+3/4'
'-x+5/4, z+5/4, y+1/4'
'-x+3/4, -z+3/4, -y+1/4'
'x+3/4, -z+5/4, y+3/4'
'z+5/4, y+3/4, -x+3/4'
'z+3/4, -y+5/4, x+3/4'
'-z+5/4, y+5/4, x+1/4'
'-z+3/4, -y+3/4, -x+1/4'

loop_
_atom_site_label
_atom_site_type_symbol
_atom_site_fract_x
_atom_site_fract_y
_atom_site_fract_z
_atom_site_U_iso_or_equiv
_atom_site_adp_type
_atom_site_occupancy
_atom_site_symmetry_multiplicity
_atom_site_calc_flag
_atom_site_refinement_flags
Co1 Co 0.34997(3) 0.34997(3) 0.34997(3) 0.1269(8) Uani 1 3 d S
N2 N 0.3233(3) 0.3946(2) 0.3792(2) 0.142(3) Uani 1 1 d .
Br1 Br 0.209474(17) 0.290526(17) 0.290526(17) 0.0948(6) Uani 1 3 d S
Co2 Co 0.2500 0.2500 0.2500 0.0874(9) Uani 1 12 d S
N1 N 0.29835(14) 0.32318(16) 0.37125(15) 0.121(2) Uani 1 1 d G
C1 C 0.28927(14) 0.28403(15) 0.36893(14) 0.103(2) Uani 1 1 d G
H1 H 0.3071 0.2664 0.3576 0.124 Uiso 1 1 calc R
C2 C 0.25408(16) 0.27065(13) 0.38320(15) 0.103(2) Uani 1 1 d G
C3 C 0.22798(13) 0.2964(2) 0.39978(15) 0.132(3) Uani 1 1 d G
H3 H 0.2039 0.2873 0.4095 0.158 Uiso 1 1 calc R
C4 C 0.23705(18) 0.33556(18) 0.40211(16) 0.145(3) Uani 1 1 d G
H4 H 0.2192 0.3532 0.4134 0.174 Uiso 1 1 calc R
C5 C 0.2722(2) 0.34895(12) 0.38784(17) 0.120(3) Uani 1 1 d G
C7 C 0.2863(4) 0.3879(3) 0.3920(4) 0.175(4) Uani 1 1 d .
H7 H 0.2708 0.4079 0.4031 0.210 Uiso 1 1 calc R
C8 C 0.3340(3) 0.4307(3) 0.3905(4) 0.191(5) Uani 1 1 d GU
C9 C 0.3453(4) 0.4561(4) 0.3611(3) 0.289(10) Uani 1 1 d GU
H9 H 0.3465 0.4473 0.3351 0.347 Uiso 1 1 calc R
C10 C 0.3550(4) 0.4944(4) 0.3699(3) 0.343(12) Uani 1 1 d GU
H10 H 0.3627 0.5114 0.3497 0.412 Uiso 1 1 calc R
C11 C 0.3535(3) 0.5081(3) 0.4081(4) 0.264(9) Uani 1 1 d GU
C13 C 0.3422(4) 0.4822(4) 0.4373(3) 0.380(15) Uani 1 1 d GU
H13 H 0.3411 0.4909 0.4634 0.455 Uiso 1 1 calc R
C12 C 0.3325(4) 0.4439(4) 0.4287(4) 0.319(11) Uani 1 1 d GU
H12 H 0.3248 0.4268 0.4489 0.383 Uiso 1 1 calc R
C14 C 0.3631(5) 0.5497(3) 0.4174(6) 0.330(12) Uani 1 1 d GU
H14A H 0.3605 0.5539 0.4454 0.495 Uiso 1 1 calc R
H14B H 0.3452 0.5668 0.4035 0.495 Uiso 1 1 calc R
H14C H 0.3897 0.5553 0.4094 0.495 Uiso 1 1 calc R

loop_
_atom_site_aniso_label
_atom_site_aniso_U_11
_atom_site_aniso_U_22
_atom_site_aniso_U_33
_atom_site_aniso_U_23
_atom_site_aniso_U_13
_atom_site_aniso_U_12
Co1 0.1269(8) 0.1269(8) 0.1269(8) -0.0168(6) -0.0168(6) -0.0168(6)
N2 0.180(8) 0.090(5) 0.156(7) -0.021(5) -0.032(6) -0.033(5)
Br1 0.0948(6) 0.0948(6) 0.0948(6) -0.0032(3) 0.0032(3) 0.0032(3)
Co2 0.0874(9) 0.0874(9) 0.0874(9) 0.000 0.000 0.000
N1 0.126(5) 0.138(6) 0.098(4) -0.020(4) -0.003(4) -0.020(5)
C1 0.082(5) 0.124(7) 0.104(5) 0.001(5) -0.017(4) -0.023(4)
C2 0.126(6) 0.105(4) 0.079(4) -0.012(3) -0.009(4) 0.011(6)
C3 0.133(7) 0.133(7) 0.129(7) -0.005(6) 0.004(6) -0.004(6)
C4 0.142(9) 0.170(10) 0.123(7) -0.044(6) -0.030(6) 0.011(7)
C5 0.122(7) 0.125(7) 0.112(6) -0.014(5) 0.015(5) 0.002(6)
C7 0.188(10) 0.107(7) 0.230(13) -0.060(7) 0.005(11) -0.017(8)
C8 0.200(11) 0.173(11) 0.199(13) -0.016(10) -0.004(10) -0.018(9)
C9 0.34(2) 0.236(16) 0.290(19) -0.018(16) 0.011(17) -0.070(15)
C10 0.44(2) 0.261(18) 0.33(2) -0.078(18) 0.021(19) -0.020(18)
C11 0.285(18) 0.237(16) 0.271(17) -0.011(14) 0.020(15) -0.038(14)
C13 0.42(3) 0.36(2) 0.36(2) -0.06(2) 0.10(2) -0.01(2)
C12 0.35(2) 0.239(16) 0.37(2) -0.127(16) -0.024(17) -0.088(15)
C14 0.33(2) 0.285(19) 0.38(2) -0.054(18) -0.017(18) -0.054(17)

loop_
_atom_type_symbol
_atom_type_description
_atom_type_scat_dispersion_real
_atom_type_scat_dispersion_imag
_atom_type_scat_source
C C 0.0181 0.0091 'International Tables Vol C Tables 4.2.6.8 and 6.1.1.4'
H H 0.0000 0.0000 'International Tables Vol C Tables 4.2.6.8 and 6.1.1.4'
B B 0.0090 0.0039 'International Tables Vol C Tables 4.2.6.8 and 6.1.1.4'
N N 0.0311 0.0180 'International Tables Vol C Tables 4.2.6.8 and 6.1.1.4'
F F 0.0727 0.0534 'International Tables Vol C Tables 4.2.6.8 and 6.1.1.4'
Co Co -2.3653 3.6143 'International Tables Vol C Tables 4.2.6.8 and 6.1.1.4'
Br Br -0.6763 1.2805 'International Tables Vol C Tables 4.2.6.8 and 6.1.1.4'

loop_
_geom_angle_atom_site_label_1
_geom_angle_atom_site_label_2
_geom_angle_atom_site_label_3
_geom_angle
_geom_angle_site_symmetry_1
_geom_angle_site_symmetry_3
Co1 Co1 Co1 0(10) 9 5
Co1 Co1 N2 0(10) 9 9
Co1 Co1 N2 0(10) 5 9
Co1 Co1 N2 0(10) 9 .
Co1 Co1 N2 0(10) 5 .
N2 Co1 N2 100.8(3) 9 .
Co1 Co1 N2 0(10) 9 5
Co1 Co1 N2 0(10) 5 5
N2 Co1 N2 100.8(3) 9 5
N2 Co1 N2 100.8(3) . 5
Co1 Co1 N1 0(10) 9 9
Co1 Co1 N1 0(10) 5 9
N2 Co1 N1 77.4(3) 9 9
N2 Co1 N1 87.5(3) . 9
N2 Co1 N1 171.6(3) 5 9
Co1 Co1 N1 0(10) 9 .
Co1 Co1 N1 0(10) 5 .
N2 Co1 N1 171.6(3) 9 .
N2 Co1 N1 77.4(3) . .
N2 Co1 N1 87.5(3) 5 .
N1 Co1 N1 94.3(2) 9 .
Co1 Co1 N1 0(10) 9 5
Co1 Co1 N1 0(10) 5 5
N2 Co1 N1 87.5(3) 9 5
N2 Co1 N1 171.6(3) . 5
N2 Co1 N1 77.4(3) 5 5
N1 Co1 N1 94.3(2) 9 5
N1 Co1 N1 94.3(2) . 5
C8 N2 C7 108.3(10) . .
C8 N2 Co1 135.0(9) . 9
C7 N2 Co1 116.7(6) . 9
C8 N2 Co1 135.0(9) . .
C7 N2 Co1 116.7(6) . .
Co1 N2 Co1 0.00(10) 9 .
C8 N2 Co1 135.0(9) . 5
C7 N2 Co1 116.7(6) . 5
Co1 N2 Co1 0.00(10) 9 5
Co1 N2 Co1 0.00(10) . 5
Br1 Co2 Br1 109.5 . 76_455
Br1 Co2 Br1 109.5 . 50_554
Br1 Co2 Br1 109.5 76_455 50_554
Br1 Co2 Br1 109.5 . 27_545
Br1 Co2 Br1 109.471(1) 76_455 27_545
Br1 Co2 Br1 109.5 50_554 27_545
C1 N1 C5 120.0 . .
C1 N1 Co1 126.1(4) . 9
C5 N1 Co1 113.9(4) . 9
C1 N1 Co1 126.1(4) . .
C5 N1 Co1 113.9(4) . .
Co1 N1 Co1 0.00(3) 9 .
C1 N1 Co1 126.1(4) . 5
C5 N1 Co1 113.9(4) . 5
Co1 N1 Co1 0.00(3) 9 5
Co1 N1 Co1 0.00(3) . 5
N1 C1 C2 120.0 . .
N1 C1 H1 120.0 . .
C2 C1 H1 120.0 . .
C1 C2 C3 120.0 . .
C1 C2 C2 119.7(7) . 50_554
C3 C2 C2 120.1(7) . 50_554
C4 C3 C2 120.0 . .
C4 C3 H3 120.0 . .
C2 C3 H3 120.0 . .
C5 C4 C3 120.0 . .
C5 C4 H4 120.0 . .
C3 C4 H4 120.0 . .
C4 C5 N1 120.0 . .
C4 C5 C7 124.8(7) . .
N1 C5 C7 115.0(7) . .
N2 C7 C5 116.0(9) . .
N2 C7 H7 122.0 . .
C5 C7 H7 122.0 . .
N2 C8 C12 124.2(10) . .
N2 C8 C9 116.3(10) . .
C12 C8 C9 119.4 . .
C10 C9 C8 120.1 . .
C10 C9 H9 119.9 . .
C8 C9 H9 119.9 . .
C9 C10 C11 121.1 . .
C9 C10 H10 119.5 . .
C11 C10 H10 119.5 . .
C10 C11 C13 118.1 . .
C10 C11 C14 120.9 . .
C13 C11 C14 120.9 . .
C12 C13 C11 121.1 . .
C12 C13 H13 119.5 . .
C11 C13 H13 119.5 . .
C13 C12 C8 120.1 . .
C13 C12 H12 119.9 . .
C8 C12 H12 119.9 . .
C11 C14 H14A 109.5 . .
C11 C14 H14B 109.5 . .
H14A C14 H14B 109.5 . .
C11 C14 H14C 109.5 . .
H14A C14 H14C 109.5 . .
H14B C14 H14C 109.5 . .

loop_
_geom_bond_atom_site_label_1
_geom_bond_atom_site_label_2
_geom_bond_distance
_geom_bond_site_symmetry_2
Co1 Co1 0.000(2) 9
Co1 Co1 0.000(2) 5
Co1 N2 2.060(9) 9
Co1 N2 2.060(9) .
Co1 N2 2.060(9) 5
Co1 N1 2.138(4) 9
Co1 N1 2.138(4) .
Co1 N1 2.138(4) 5
N2 C8 1.358(12) .
N2 C7 1.372(14) .
N2 Co1 2.060(9) 9
N2 Co1 2.060(9) 5
Br1 Co2 2.4237(10) .
Co2 Br1 2.4237(10) 76_455
Co2 Br1 2.4238(10) 50_554
Co2 Br1 2.4238(10) 27_545
N1 C1 1.3900 .
N1 C5 1.3900 .
N1 Co1 2.138(4) 9
N1 Co1 2.138(4) 5
C1 C2 1.3900 .
C1 H1 0.9500 .
C2 C3 1.3900 .
C2 C2 1.453(8) 50_554
C3 C4 1.3900 .
C3 H3 0.9500 .
C4 C5 1.3900 .
C4 H4 0.9500 .
C5 C7 1.437(12) .
C7 H7 0.9500 .
C8 C12 1.3964 .
C8 C9 1.3965 .
C9 C10 1.3964 .
C9 H9 0.9500 .
C10 C11 1.4020 .
C10 H10 0.9500 .
C11 C13 1.4023 .
C11 C14 1.5073 .
C13 C12 1.3963 .
C13 H13 0.9500 .
C12 H12 0.9500 .
C14 H14A 0.9800 .
C14 H14B 0.9800 .
C14 H14C 0.9800 .

loop_
_geom_torsion_atom_site_label_1
_geom_torsion_atom_site_label_2
_geom_torsion_atom_site_label_3
_geom_torsion_atom_site_label_4
_geom_torsion
_geom_torsion_site_symmetry_1
_geom_torsion_site_symmetry_4
Co1 Co1 N2 C8 0.00(3) 9 .
Co1 Co1 N2 C8 0.00(3) 5 .
N2 Co1 N2 C8 -19.2(11) 9 .
N2 Co1 N2 C8 84.1(10) 5 .
N1 Co1 N2 C8 -95.9(11) 9 .
N1 Co1 N2 C8 169.1(11) . .
N1 Co1 N2 C8 161.3(17) 5 .
Co1 Co1 N2 C7 0.000(5) 9 .
Co1 Co1 N2 C7 0.000(5) 5 .
N2 Co1 N2 C7 163.2(9) 9 .
N2 Co1 N2 C7 -93.5(11) 5 .
N1 Co1 N2 C7 86.4(9) 9 .
N1 Co1 N2 C7 -8.5(9) . .
N1 Co1 N2 C7 -16(3) 5 .
Co1 Co1 N2 Co1 0.000(9) 5 9
N2 Co1 N2 Co1 0(44) 9 9
N2 Co1 N2 Co1 0(100) 5 9
N1 Co1 N2 Co1 0(100) 9 9
N1 Co1 N2 Co1 0(100) . 9
N1 Co1 N2 Co1 0(100) 5 9
Co1 Co1 N2 Co1 0.000(9) 9 5
N2 Co1 N2 Co1 0(44) 9 5
N2 Co1 N2 Co1 0(100) 5 5
N1 Co1 N2 Co1 0(100) 9 5
N1 Co1 N2 Co1 0(100) . 5
N1 Co1 N2 Co1 0(100) 5 5
Co1 Co1 N1 C1 0.00(2) 9 .
Co1 Co1 N1 C1 0.00(2) 5 .
N2 Co1 N1 C1 108.0(19) 9 .
N2 Co1 N1 C1 -173.1(4) . .
N2 Co1 N1 C1 -71.5(4) 5 .
N1 Co1 N1 C1 100.3(2) 9 .
N1 Co1 N1 C1 5.7(4) 5 .
Co1 Co1 N1 C5 0.000(19) 9 .
Co1 Co1 N1 C5 0.000(19) 5 .
N2 Co1 N1 C5 -70(2) 9 .
N2 Co1 N1 C5 8.4(3) . .
N2 Co1 N1 C5 110.0(4) 5 .
N1 Co1 N1 C5 -78.1(3) 9 .
N1 Co1 N1 C5 -172.8(3) 5 .
Co1 Co1 N1 Co1 0.000(3) 5 9
N2 Co1 N1 Co1 0(100) 9 9
N2 Co1 N1 Co1 0(73) . 9
N2 Co1 N1 Co1 0(46) 5 9
N1 Co1 N1 Co1 0(100) 9 9
N1 Co1 N1 Co1 0(100) 5 9
Co1 Co1 N1 Co1 0.000(3) 9 5
N2 Co1 N1 Co1 0(100) 9 5
N2 Co1 N1 Co1 0(73) . 5
N2 Co1 N1 Co1 0(46) 5 5
N1 Co1 N1 Co1 0(100) 9 5
N1 Co1 N1 Co1 0(100) 5 5
C5 N1 C1 C2 0.0 . .
Co1 N1 C1 C2 -178.4(4) 9 .
Co1 N1 C1 C2 -178.4(4) . .
Co1 N1 C1 C2 -178.4(4) 5 .
N1 C1 C2 C3 0.0 . .
N1 C1 C2 C2 -175.6(4) . 50_554
C1 C2 C3 C4 0.0 . .
C2 C2 C3 C4 175.6(4) 50_554 .
C2 C3 C4 C5 0.0 . .
C3 C4 C5 N1 0.0 . .
C3 C4 C5 C7 -173.7(8) . .
C1 N1 C5 C4 0.0 . .
Co1 N1 C5 C4 178.6(3) 9 .
Co1 N1 C5 C4 178.6(3) . .
Co1 N1 C5 C4 178.6(3) 5 .
C1 N1 C5 C7 174.3(8) . .
Co1 N1 C5 C7 -7.2(7) 9 .
Co1 N1 C5 C7 -7.2(7) . .
Co1 N1 C5 C7 -7.2(7) 5 .
C8 N2 C7 C5 -170.8(10) . .
Co1 N2 C7 C5 7.4(15) 9 .
Co1 N2 C7 C5 7.4(15) . .
Co1 N2 C7 C5 7.4(15) 5 .
C4 C5 C7 N2 174.1(8) . .
N1 C5 C7 N2 0.1(14) . .
C7 N2 C8 C12 53.9(13) . .
Co1 N2 C8 C12 -123.8(10) 9 .
Co1 N2 C8 C12 -123.8(10) . .
Co1 N2 C8 C12 -123.8(10) 5 .
C7 N2 C8 C9 -122.9(11) . .
Co1 N2 C8 C9 59.3(13) 9 .
Co1 N2 C8 C9 59.3(13) . .
Co1 N2 C8 C9 59.3(13) 5 .
N2 C8 C9 C10 176.9(10) . .
C12 C8 C9 C10 -0.1 . .
C8 C9 C10 C11 -0.1 . .
C9 C10 C11 C13 0.3 . .
C9 C10 C11 C14 -178.5 . .
C10 C11 C13 C12 -0.3 . .
C14 C11 C13 C12 178.5 . .
C11 C13 C12 C8 0.1 . .
N2 C8 C12 C13 -176.7(11) . .
C9 C8 C12 C13 0.1 . .

loop_
_platon_squeeze_void_nr
_platon_squeeze_void_average_x
_platon_squeeze_void_average_y
_platon_squeeze_void_average_z
_platon_squeeze_void_volume
_platon_squeeze_void_count_electrons
_platon_squeeze_void_content
1 0.223 -0.006 -0.002 14338 4911 ' '
2 0.500 0.000 0.000 448 113 ' '
3 0.000 0.000 0.500 448 113 ' '
4 0.625 0.125 0.125 11 1 ' '
5 0.875 0.125 0.375 11 1 ' '
6 0.125 0.125 0.625 11 1 ' '
7 0.375 0.125 0.875 11 1 ' '
8 0.750 0.250 0.250 448 114 ' '
9 0.250 0.250 0.750 448 114 ' '
10 0.875 0.375 0.125 11 1 ' '
11 0.625 0.375 0.375 11 1 ' '
12 0.375 0.375 0.625 11 1 ' '
13 0.125 0.375 0.875 11 1 ' '
14 0.000 0.500 0.000 448 113 ' '
15 0.500 0.500 0.500 448 113 ' '
16 0.125 0.625 0.125 11 1 ' '
17 0.375 0.625 0.375 11 1 ' '
18 0.625 0.625 0.625 11 1 ' '
19 0.875 0.625 0.875 11 1 ' '
20 0.250 0.750 0.250 448 114 ' '
21 0.750 0.750 0.750 448 114 ' '
22 0.375 0.875 0.125 11 1 ' '
23 0.125 0.875 0.375 11 1 ' '
24 0.875 0.875 0.625 11 1 ' '
25 0.625 0.875 0.875 11 1 ' '
